data_7059334
loop_
_publ_author_name
'Hou, Wei'
'Wang, Gang'
'Wu, Xiaojing'
'Sun, Shuoyi'
'Zhao, Chunyang'
'Liu, Wei-Sheng'
'Pan, Fuxing'

_publ_section_title
;
 Lanthanide clusters as highly efficient catalysts regarding carbon
 dioxide activation
;
_journal_issue 13
_journal_name_full 'New Journal of Chemistry'
_journal_page_first 5019
_journal_page_last 5022
_journal_paper_doi 10.1039/C9NJ05831A
_journal_volume 44
_journal_year 2020
_chemical_formula_moiety 'C66 H77 N11 O18 Sm2, 4(C2 H3 N)'
_chemical_formula_sum 'C74 H89 N15 O18 Sm2'
_chemical_formula_weight 1777.30
_chemical_properties_physical Air-sensitive,Efflorescent
_space_group_crystal_system monoclinic
_space_group_IT_number 14
_space_group_name_Hall '-P 2ybc'
_space_group_name_H-M_alt 'P 1 21/c 1'
_atom_sites_solution_hydrogens geom
_atom_sites_solution_primary direct
_audit_creation_date 2018-04-23
_audit_creation_method
;
Olex2 1.2
(compiled 2017.08.10 svn.r3458 for OlexSys, GUI svn.r5381)
;
_audit_update_record
;
2019-06-11 deposited with the CCDC.	2020-02-20 downloaded from the CCDC.
;
_cell_angle_alpha 90
_cell_angle_beta 118.089(2)
_cell_angle_gamma 90
_cell_formula_units_Z 4
_cell_length_a 17.8528(8)
_cell_length_b 27.9296(11)
_cell_length_c 17.8740(8)
_cell_measurement_reflns_used 9980
_cell_measurement_temperature 150(2)
_cell_measurement_theta_max 26.359
_cell_measurement_theta_min 2.394
_cell_volume 7862.6(6)
_computing_cell_refinement 'SAINT v8.37A (Bruker, 2015)'
_computing_data_reduction 'SAINT v8.37A (Bruker, 2015)'
_computing_molecular_graphics 'Olex2 (Dolomanov et al., 2009)'
_computing_publication_material 'Olex2 (Dolomanov et al., 2009)'
_computing_structure_refinement 'XL (Sheldrick, 2008)'
_computing_structure_solution 'XS (Sheldrick, 2008)'
_diffrn_ambient_temperature 150.0
_diffrn_measured_fraction_theta_full 0.997
_diffrn_measured_fraction_theta_max 0.997
_diffrn_measurement_device_type 'CCD area detector'
_diffrn_measurement_method 'phi and omega scans'
_diffrn_radiation_monochromator graphite
_diffrn_radiation_type MoK\a
_diffrn_radiation_wavelength 0.71073
_diffrn_reflns_av_R_equivalents 0.0938
_diffrn_reflns_av_unetI/netI 0.0552
_diffrn_reflns_Laue_measured_fraction_full 0.997
_diffrn_reflns_Laue_measured_fraction_max 0.997
_diffrn_reflns_limit_h_max 22
_diffrn_reflns_limit_h_min -22
_diffrn_reflns_limit_k_max 34
_diffrn_reflns_limit_k_min -30
_diffrn_reflns_limit_l_max 22
_diffrn_reflns_limit_l_min -22
_diffrn_reflns_number 94748
_diffrn_reflns_point_group_measured_fraction_full 0.997
_diffrn_reflns_point_group_measured_fraction_max 0.997
_diffrn_reflns_theta_full 25.242
_diffrn_reflns_theta_max 26.022
_diffrn_reflns_theta_min 2.280
_exptl_absorpt_coefficient_mu 1.556
_exptl_absorpt_correction_T_max 0.7454
_exptl_absorpt_correction_T_min 0.6719
_exptl_absorpt_correction_type multi-scan
_exptl_absorpt_process_details
'SADABS-2016/2 (Bruker,2016/2) was used for absorption correction. wR2(int) was 0.0879 before and 0.0682 after correction. The Ratio of minimum to maximum transmission is 0.9014. The \l/2 correction factor is Not present.'
_exptl_crystal_colour 'clear light yellow'
_exptl_crystal_colour_lustre clear
_exptl_crystal_colour_modifier light
_exptl_crystal_colour_primary yellow
_exptl_crystal_density_diffrn 1.501
_exptl_crystal_description block
_exptl_crystal_F_000 3624
_exptl_crystal_size_max 0.27
_exptl_crystal_size_mid 0.25
_exptl_crystal_size_min 0.19
_refine_diff_density_max 2.561
_refine_diff_density_min -0.944
_refine_diff_density_rms 0.134
_refine_ls_extinction_method none
_refine_ls_goodness_of_fit_ref 1.068
_refine_ls_hydrogen_treatment constr
_refine_ls_matrix_type full
_refine_ls_number_parameters 1035
_refine_ls_number_reflns 15426
_refine_ls_number_restraints 58
_refine_ls_restrained_S_all 1.069
_refine_ls_R_factor_all 0.0776
_refine_ls_R_factor_gt 0.0466
_refine_ls_shift/su_max 0.002
_refine_ls_shift/su_mean 0.000
_refine_ls_structure_factor_coef Fsqd
_refine_ls_weighting_details 'w=1/[\s^2^(Fo^2^)+(0.0549P)^2^+17.9858P] where P=(Fo^2^+2Fc^2^)/3'
_refine_ls_weighting_scheme calc
_refine_ls_wR_factor_gt 0.1057
_refine_ls_wR_factor_ref 0.1216
_reflns_Friedel_coverage 0.000
_reflns_number_gt 11273
_reflns_number_total 15426
_reflns_threshold_expression 'I > 2\s(I)'
_cod_data_source_file c9nj05831a2.cif
_cod_data_source_block p21ccc
_cod_depositor_comments
;Adding full bibliography for 7059332--7059334.cif.

 Adding full bibliography for 7059332--7059334.cif.
;
_cod_database_code 7059334
_shelx_shelxl_version_number 2018/1
_shelx_space_group_comment
;
The symmetry employed for this shelxl refinement is uniquely defined
by the following loop, which should always be used as a source of
symmetry information in preference to the above space-group names.
They are only intended as comments.
;
_shelx_estimated_absorpt_t_max 0.756
_shelx_estimated_absorpt_t_min 0.679
_olex2_refinement_description
;
1. Fixed Uiso
 At 1.2 times of:
  All C(H) groups, All C(H,H) groups, All N(H) groups
 At 1.5 times of:
  All C(H,H,H) groups, All O(H) groups
2. Restrained distances
 C37B-N6
 1.45 with sigma of 0.02
 N6-C37B
 1.45 with sigma of 0.02
 C61B-N9
 1.45 with sigma of 0.02
 N9-C61B
 1.45 with sigma of 0.02
3. Uiso/Uaniso restraints and constraints
Uanis(C62A) \\sim Ueq, Uanis(C61A) \\sim Ueq, Uanis(C38A) \\sim Ueq,
Uanis(C37A) \\sim Ueq, Uanis(C38B) \\sim Ueq, Uanis(C37B) \\sim Ueq,
Uanis(C61B) \\sim Ueq, Uanis(C62B) \\sim Ueq, Uanis(N14) \\sim Ueq: with sigma
of 0.005 and sigma for terminal atoms of 0.01
4. Others
 Fixed Sof: C61A(0.5) H61A(0.5) H61B(0.5) C37A(0.5) H37A(0.5) H37B(0.5)
 C38A(0.5) H38A(0.5) H38B(0.5) H38C(0.5) C62A(0.5) H62A(0.5) H62B(0.5)
 H62C(0.5) C61B(0.5) H61C(0.5) H61D(0.5) C62B(0.5) H62D(0.5) H62E(0.5)
 H62F(0.5) C38B(0.5) H38D(0.5) H38E(0.5) H38F(0.5) C37B(0.5) H37C(0.5) H37D(0.5)
5.a Secondary CH2 refined with riding coordinates:
 C17(H17A,H17B), C61A(H61A,H61B), C59(H59A,H59B), C37A(H37A,H37B), C15(H15A,
 H15B), C39(H39A,H39B), C20(H20A,H20B), C63(H63A,H63B), C41(H41A,H41B),
 C61B(H61C,H61D), C37B(H37C,H37D)
5.b Aromatic/amide H refined with riding coordinates:
 C13(H13), N1(H1), C51(H51), C32(H32), N4(H4), N7(H7), C35(H35), C8(H8),
 C27(H27), C58(H58), C5(H5), C46(H46), C33(H33), C30(H30), C3(H3), C49(H49),
 C10(H10), C25(H25), C11(H11), C56(H56), C48(H48), C42(H42), C64(H64), C21(H21)
5.c X=CH2 refined with riding coordinates:
 C65(H65A,H65B), C43(H43A,H43B), C22(H22A,H22B)
5.d Idealised Me refined as rotating group:
 C60(H60A,H60B,H60C), C44(H44A,H44B,H44C), C40(H40A,H40B,H40C), C16(H16A,H16B,
 H16C), C19(H19A,H19B,H19C), C66(H66A,H66B,H66C), C18(H18A,H18B,H18C), C72(H72A,
 H72B,H72C), C68(H68A,H68B,H68C), C70(H70A,H70B,H70C), C38A(H38A,H38B,H38C),
 C74(H74A,H74B,H74C), C62A(H62A,H62B,H62C), C62B(H62D,H62E,H62F), C38B(H38D,
 H38E,H38F)
5.e Idealised tetrahedral OH refined as rotating group:
 O6(H6), O2(H2)
;
_olex2_submission_special_instructions 'No special instructions were received'

loop_
_space_group_symop_operation_xyz
'x, y, z'
'-x, y+1/2, -z+1/2'
'-x, -y, -z'
'x, -y-1/2, z-1/2'

loop_
_atom_site_label
_atom_site_type_symbol
_atom_site_fract_x
_atom_site_fract_y
_atom_site_fract_z
_atom_site_U_iso_or_equiv
_atom_site_adp_type
_atom_site_occupancy
_atom_site_site_symmetry_order
_atom_site_calc_flag
_atom_site_refinement_flags_posn
_atom_site_refinement_flags_adp
_atom_site_refinement_flags_occupancy
_atom_site_disorder_assembly
_atom_site_disorder_group
Sm1 Sm 0.35133(2) 0.39630(2) 0.43618(2) 0.01943(8) Uani 1 1 d . . . . .
Sm2 Sm 0.19049(2) 0.48739(2) 0.37666(2) 0.02074(8) Uani 1 1 d . . . . .
C13 C 0.1616(4) 0.3211(2) 0.3622(3) 0.0299(13) Uani 1 1 d . . . . .
H13 H 0.182590 0.319662 0.322286 0.036 Uiso 1 1 calc R . . . .
O4 O 0.1957(2) 0.40311(12) 0.3803(2) 0.0229(8) Uani 1 1 d . . . . .
O13 O 0.3023(3) 0.34744(14) 0.2944(2) 0.0374(10) Uani 1 1 d . . . . .
O10 O 0.2888(2) 0.54871(11) 0.4084(2) 0.0218(8) Uani 1 1 d . . . . .
O7 O 0.3568(2) 0.30982(12) 0.4536(2) 0.0259(8) Uani 1 1 d . . . . .
O6 O 0.3210(3) 0.23226(14) 0.6327(3) 0.0487(12) Uani 1 1 d . . . . .
H6 H 0.338063 0.217011 0.678359 0.073 Uiso 1 1 calc GR . . . .
O2 O 0.0839(3) 0.53040(15) 0.6412(2) 0.0357(9) Uani 1 1 d . . . . .
H2 H 0.080850 0.533807 0.686401 0.053 Uiso 1 1 calc GR . . . .
O11 O 0.5103(2) 0.61872(13) 0.4471(2) 0.0279(8) Uani 1 1 d . . . . .
O8 O 0.3216(2) 0.46066(12) 0.5066(2) 0.0217(8) Uani 1 1 d . . . . .
O9 O 0.1413(2) 0.57027(13) 0.2824(2) 0.0296(9) Uani 1 1 d . . . . .
O12 O 0.7072(2) 0.54265(12) 0.6665(2) 0.0201(7) Uani 1 1 d . . . . .
N1 N 0.1131(3) 0.49172(16) 0.5179(3) 0.0273(10) Uani 1 1 d . . . . .
H1 H 0.098437 0.485286 0.557440 0.033 Uiso 1 1 calc R . . . .
N8 N 0.5290(3) 0.55082(14) 0.5572(3) 0.0207(9) Uani 1 1 d . . . . .
C51 C 0.5274(3) 0.51758(17) 0.6071(3) 0.0200(10) Uani 1 1 d . . . . .
H51 H 0.473443 0.503996 0.592580 0.024 Uiso 1 1 calc R . . . .
C50 C 0.5978(3) 0.49924(18) 0.6814(3) 0.0231(11) Uani 1 1 d . . . . .
N3 N 0.1352(3) 0.23677(17) 0.3451(4) 0.0417(13) Uani 1 1 d . . . . .
N10 N 0.3760(4) 0.33158(17) 0.3194(3) 0.0371(12) Uani 1 1 d . . . . .
C6 C 0.1052(3) 0.5775(2) 0.5411(3) 0.0289(12) Uani 1 1 d . . . . .
C45 C 0.6840(3) 0.51310(17) 0.7103(3) 0.0195(10) Uani 1 1 d . . . . .
N2 N 0.1311(3) 0.45519(15) 0.4759(3) 0.0242(10) Uani 1 1 d . . . . .
O17 O 0.0924(2) 0.46414(14) 0.2216(2) 0.0339(9) Uani 1 1 d . . . . .
N11 N 0.0232(3) 0.46714(18) 0.2236(3) 0.0336(11) Uani 1 1 d . . . . .
C32 C 0.3230(4) 0.4489(2) 0.7110(4) 0.0402(16) Uani 1 1 d . . . . .
H32 H 0.322539 0.424753 0.748202 0.048 Uiso 1 1 calc R . . . .
O15 O 0.3898(3) 0.29350(15) 0.2911(3) 0.0541(13) Uani 1 1 d . . . . .
C29 C 0.3506(3) 0.28914(18) 0.5125(3) 0.0264(12) Uani 1 1 d . . . . .
O1 O 0.0796(3) 0.60775(16) 0.7237(3) 0.0476(12) Uani 1 1 d . . . . .
N4 N 0.3368(3) 0.31401(15) 0.5687(3) 0.0289(11) Uani 1 1 d . . . . .
H4 H 0.329807 0.299407 0.608604 0.035 Uiso 1 1 calc R . . . .
O14 O 0.4369(3) 0.35443(15) 0.3753(3) 0.0423(11) Uani 1 1 d . . . . .
O16 O 0.0280(2) 0.48244(14) 0.2936(2) 0.0333(9) Uani 1 1 d . . . . .
O18 O -0.0446(3) 0.4574(2) 0.1628(3) 0.0561(13) Uani 1 1 d . . . . .
N7 N 0.4498(3) 0.56346(14) 0.4936(3) 0.0221(9) Uani 1 1 d . . . . .
H7 H 0.403954 0.548415 0.487584 0.027 Uiso 1 1 calc R . . . .
N5 N 0.3337(3) 0.36396(14) 0.5621(3) 0.0236(10) Uani 1 1 d . . . . .
O3 O 0.1376(2) 0.54426(13) 0.4386(2) 0.0310(9) Uani 1 1 d . . . . .
C52 C 0.4442(3) 0.59918(18) 0.4412(3) 0.0234(11) Uani 1 1 d . . . . .
C53 C 0.3582(3) 0.61261(17) 0.3761(3) 0.0243(11) Uani 1 1 d . . . . .
C1 C 0.0922(3) 0.5742(2) 0.6121(3) 0.0297(12) Uani 1 1 d . . . . .
C35 C 0.3244(3) 0.51831(18) 0.6039(3) 0.0240(11) Uani 1 1 d . . . . .
H35 H 0.326064 0.542630 0.567558 0.029 Uiso 1 1 calc R . . . .
C8 C 0.1166(3) 0.4122(2) 0.4934(3) 0.0276(12) Uani 1 1 d . . . . .
H8 H 0.097114 0.409131 0.534313 0.033 Uiso 1 1 calc R . . . .
C27 C 0.3874(4) 0.2127(2) 0.4693(4) 0.0317(13) Uani 1 1 d . . . . .
H27 H 0.395799 0.230562 0.428628 0.038 Uiso 1 1 calc R . . . .
C58 C 0.3503(4) 0.6536(2) 0.3262(4) 0.0348(14) Uani 1 1 d . . . . .
H58 H 0.399620 0.671106 0.335723 0.042 Uiso 1 1 calc R . . . .
C28 C 0.3611(4) 0.23667(19) 0.5224(3) 0.0307(13) Uani 1 1 d . . . . .
C12 C 0.1332(4) 0.2792(2) 0.3821(4) 0.0350(14) Uani 1 1 d . . . . .
C5 C 0.1102(3) 0.6229(2) 0.5109(4) 0.0325(13) Uani 1 1 d . . . . .
H5 H 0.116315 0.625167 0.460991 0.039 Uiso 1 1 calc R . . . .
C36 C 0.3245(3) 0.47089(18) 0.5806(3) 0.0210(11) Uani 1 1 d . . . . .
C7 C 0.1185(3) 0.5363(2) 0.4966(3) 0.0284(12) Uani 1 1 d . . . . .
C46 C 0.7461(3) 0.49528(19) 0.7876(3) 0.0258(12) Uani 1 1 d . . . . .
H46 H 0.802962 0.506101 0.808719 0.031 Uiso 1 1 calc R . . . .
C55 C 0.2075(3) 0.60087(19) 0.2949(3) 0.0272(12) Uani 1 1 d . . . . .
C14 C 0.1606(3) 0.36572(19) 0.3983(3) 0.0248(11) Uani 1 1 d . . . . .
O5 O 0.3482(4) 0.13869(15) 0.6474(3) 0.0601(15) Uani 1 1 d . . . . .
C9 C 0.1274(3) 0.36883(19) 0.4566(4) 0.0288(12) Uani 1 1 d . . . . .
C2 C 0.0890(4) 0.6160(2) 0.6538(4) 0.0364(14) Uani 1 1 d . . . . .
C26 C 0.4010(4) 0.1639(2) 0.4753(4) 0.0386(14) Uani 1 1 d . . . . .
N6 N 0.3194(4) 0.57959(18) 0.6981(3) 0.0474(15) Uani 1 1 d D . . . .
C17 C 0.1790(4) 0.2314(2) 0.2940(4) 0.0452(16) Uani 1 1 d . . . . .
H17A H 0.204967 0.199175 0.303901 0.054 Uiso 1 1 calc R . . . .
H17B H 0.225434 0.255250 0.313019 0.054 Uiso 1 1 calc R . . . .
C33 C 0.3210(5) 0.4959(2) 0.7326(4) 0.0489(18) Uani 1 1 d . . . . .
H33 H 0.319036 0.503769 0.783391 0.059 Uiso 1 1 calc R . . . .
C30 C 0.3283(4) 0.38442(19) 0.6240(3) 0.0287(12) Uani 1 1 d . . . . .
H30 H 0.325785 0.363876 0.665133 0.034 Uiso 1 1 calc R . . . .
C61A C 0.7822(7) 0.3970(5) 0.9431(7) 0.028(2) Uani 0.5 1 d . U P A 1
H61A H 0.836245 0.378943 0.966958 0.034 Uiso 0.5 1 calc R . P A 1
H61B H 0.737576 0.378009 0.896926 0.034 Uiso 0.5 1 calc R . P A 1
C3 C 0.0969(4) 0.6600(2) 0.6241(4) 0.0411(15) Uani 1 1 d . . . . .
H3 H 0.095759 0.688045 0.653563 0.049 Uiso 1 1 calc R . . . .
C49 C 0.5814(4) 0.4655(2) 0.7303(4) 0.0368(14) Uani 1 1 d . . . . .
H49 H 0.524461 0.455331 0.711066 0.044 Uiso 1 1 calc R . . . .
C10 C 0.1018(4) 0.3255(2) 0.4784(4) 0.0354(14) Uani 1 1 d . . . . .
H10 H 0.082287 0.326450 0.519497 0.042 Uiso 1 1 calc R . . . .
C25 C 0.3872(4) 0.1384(2) 0.5350(4) 0.0403(15) Uani 1 1 d . . . . .
H25 H 0.394923 0.104706 0.539002 0.048 Uiso 1 1 calc R . . . .
C23 C 0.3502(4) 0.21055(19) 0.5828(4) 0.0339(14) Uani 1 1 d . . . . .
C54 C 0.2859(3) 0.58638(18) 0.3627(3) 0.0256(12) Uani 1 1 d . . . . .
C4 C 0.1067(4) 0.6643(2) 0.5503(4) 0.0380(14) Uani 1 1 d . . . . .
C34 C 0.3219(4) 0.5324(2) 0.6785(4) 0.0346(14) Uani 1 1 d . . . . .
C11 C 0.1036(4) 0.2821(2) 0.4433(4) 0.0372(14) Uani 1 1 d . . . . .
H11 H 0.085183 0.254070 0.459910 0.045 Uiso 1 1 calc R . . . .
C56 C 0.2001(4) 0.6408(2) 0.2476(4) 0.0357(14) Uani 1 1 d . . . . .
H56 H 0.146100 0.649909 0.203368 0.043 Uiso 1 1 calc R . . . .
C59 C 0.8763(4) 0.4657(3) 0.9496(4) 0.0462(17) Uani 1 1 d . . . . .
H59A H 0.895384 0.468276 0.905938 0.055 Uiso 1 1 calc R . . . .
H59B H 0.916209 0.444131 0.994768 0.055 Uiso 1 1 calc R . . . .
C24 C 0.3629(4) 0.1610(2) 0.5877(4) 0.0395(15) Uani 1 1 d . . . . .
C60 C 0.8801(5) 0.5150(3) 0.9874(5) 0.061(2) Uani 1 1 d . . . . .
H60A H 0.840264 0.536502 0.943197 0.092 Uiso 1 1 calc GR . . . .
H60B H 0.937780 0.527824 1.010243 0.092 Uiso 1 1 calc GR . . . .
H60C H 0.864534 0.512463 1.033020 0.092 Uiso 1 1 calc GR . . . .
N9 N 0.7920(4) 0.4447(2) 0.9115(3) 0.0597(18) Uani 1 1 d D . . . .
C44 C 0.3606(6) 0.0882(2) 0.6564(5) 0.069(3) Uani 1 1 d . . . . .
H44A H 0.325034 0.072615 0.601758 0.103 Uiso 1 1 calc GR . . . .
H44B H 0.344945 0.076346 0.698726 0.103 Uiso 1 1 calc GR . . . .
H44C H 0.420429 0.080773 0.674690 0.103 Uiso 1 1 calc GR . . . .
C47 C 0.7278(4) 0.4621(2) 0.8352(4) 0.0381(15) Uani 1 1 d . . . . .
C48 C 0.6432(4) 0.4468(2) 0.8041(4) 0.0460(18) Uani 1 1 d . . . . .
H48 H 0.629260 0.423604 0.834384 0.055 Uiso 1 1 calc R . . . .
C31 C 0.3257(3) 0.43452(19) 0.6374(3) 0.0259(12) Uani 1 1 d . . . . .
C40 C 0.4168(5) 0.6252(3) 0.6644(5) 0.056(2) Uani 1 1 d . . . . .
H40A H 0.418105 0.650869 0.627582 0.085 Uiso 1 1 calc GR . . . .
H40B H 0.438853 0.595639 0.652643 0.085 Uiso 1 1 calc GR . . . .
H40C H 0.451992 0.634313 0.723864 0.085 Uiso 1 1 calc GR . . . .
C37A C 0.3035(6) 0.5944(3) 0.7676(6) 0.0095(18) Uani 0.5 1 d . U P B 1
H37A H 0.263935 0.571598 0.773172 0.011 Uiso 0.5 1 calc R . P B 1
H37B H 0.276640 0.626488 0.755363 0.011 Uiso 0.5 1 calc R . P B 1
C15 C 0.0939(4) 0.1932(2) 0.3540(5) 0.0488(17) Uani 1 1 d . . . . .
H15A H 0.071951 0.174491 0.300834 0.059 Uiso 1 1 calc R . . . .
H15B H 0.044989 0.202429 0.362617 0.059 Uiso 1 1 calc R . . . .
C16 C 0.1535(5) 0.1623(2) 0.4271(5) 0.059(2) Uani 1 1 d . . . . .
H16A H 0.202322 0.153259 0.419153 0.089 Uiso 1 1 calc GR . . . .
H16B H 0.123597 0.133327 0.429395 0.089 Uiso 1 1 calc GR . . . .
H16C H 0.173230 0.180110 0.480296 0.089 Uiso 1 1 calc GR . . . .
C39 C 0.3269(4) 0.6174(2) 0.6476(4) 0.0385(15) Uani 1 1 d . . . . .
H39A H 0.305029 0.647447 0.659437 0.046 Uiso 1 1 calc R . . . .
H39B H 0.291275 0.609613 0.586874 0.046 Uiso 1 1 calc R . . . .
C57 C 0.2724(4) 0.6684(2) 0.2643(4) 0.0390(15) Uani 1 1 d . . . . .
C19 C 0.0787(5) 0.6488(3) 0.7722(4) 0.0544(19) Uani 1 1 d . . . . .
H19A H 0.032046 0.670122 0.736080 0.082 Uiso 1 1 calc GR . . . .
H19B H 0.132744 0.665916 0.793425 0.082 Uiso 1 1 calc GR . . . .
H19C H 0.070674 0.638097 0.820228 0.082 Uiso 1 1 calc GR . . . .
C66 C 0.0574(4) 0.5893(2) 0.2354(5) 0.056(2) Uani 1 1 d . . . . .
H66A H 0.040720 0.588937 0.174784 0.084 Uiso 1 1 calc GR . . . .
H66B H 0.056289 0.622316 0.253574 0.084 Uiso 1 1 calc GR . . . .
H66C H 0.017587 0.569756 0.245774 0.084 Uiso 1 1 calc GR . . . .
C18 C 0.1217(6) 0.2378(3) 0.2005(5) 0.077(3) Uani 1 1 d . . . . .
H18A H 0.154738 0.234179 0.169956 0.115 Uiso 1 1 calc GR . . . .
H18B H 0.096291 0.269854 0.189973 0.115 Uiso 1 1 calc GR . . . .
H18C H 0.076637 0.213637 0.180660 0.115 Uiso 1 1 calc GR . . . .
C20 C 0.1086(5) 0.7135(2) 0.5145(5) 0.0539(19) Uani 1 1 d . . . . .
H20A H 0.049796 0.722589 0.473625 0.065 Uiso 1 1 calc R . . . .
H20B H 0.129522 0.736977 0.561483 0.065 Uiso 1 1 calc R . . . .
C63 C 0.2623(5) 0.7147(3) 0.2143(5) 0.058(2) Uani 1 1 d . . . . .
H63A H 0.213794 0.710755 0.156804 0.070 Uiso 1 1 calc R . . . .
H63B H 0.247948 0.740979 0.242475 0.070 Uiso 1 1 calc R . . . .
C41 C 0.4313(6) 0.1383(3) 0.4199(5) 0.062(2) Uani 1 1 d . . . . .
H41A H 0.490793 0.128204 0.456262 0.074 Uiso 1 1 calc R . . . .
H41B H 0.396957 0.108917 0.397705 0.074 Uiso 1 1 calc R . . . .
C42 C 0.4282(6) 0.1646(3) 0.3488(5) 0.067(2) Uani 1 1 d . . . . .
H42 H 0.375535 0.179381 0.312268 0.080 Uiso 1 1 calc R . . . .
C67 C 0.1434(6) 0.4205(3) 0.7463(6) 0.068(2) Uani 1 1 d . . . . .
C71 C 0.0474(6) 0.3517(3) 0.0510(6) 0.070(2) Uani 1 1 d . . . . .
C72 C 0.1206(7) 0.3664(3) 0.1294(5) 0.085(3) Uani 1 1 d . . . . .
H72A H 0.134993 0.399689 0.124198 0.127 Uiso 1 1 calc GR . . . .
H72B H 0.169022 0.345699 0.140458 0.127 Uiso 1 1 calc GR . . . .
H72C H 0.107152 0.363831 0.176488 0.127 Uiso 1 1 calc GR . . . .
N15 N 0.1193(7) 0.3948(3) 0.6915(6) 0.110(3) Uani 1 1 d . . . . .
C68 C 0.1786(6) 0.4542(3) 0.8180(6) 0.078(3) Uani 1 1 d . . . . .
H68A H 0.172646 0.487011 0.796392 0.117 Uiso 1 1 calc GR . . . .
H68B H 0.238834 0.447075 0.854364 0.117 Uiso 1 1 calc GR . . . .
H68C H 0.147811 0.451029 0.850866 0.117 Uiso 1 1 calc GR . . . .
C65 C 0.3890(6) 0.7624(3) 0.2432(7) 0.086(3) Uani 1 1 d . . . . .
H65A H 0.383028 0.782763 0.282693 0.103 Uiso 1 1 calc R . . . .
H65B H 0.434800 0.767099 0.230918 0.103 Uiso 1 1 calc R . . . .
C64 C 0.3349(6) 0.7284(3) 0.2062(6) 0.089(3) Uani 1 1 d . . . . .
H64 H 0.345166 0.709649 0.167688 0.106 Uiso 1 1 calc R . . . .
C43 C 0.4894(7) 0.1703(3) 0.3289(6) 0.086(3) Uani 1 1 d . . . . .
H43A H 0.543438 0.156284 0.363151 0.104 Uiso 1 1 calc R . . . .
H43B H 0.479775 0.188433 0.280257 0.104 Uiso 1 1 calc R . . . .
C70 C 0.5794(6) 0.2735(3) 0.4923(6) 0.079(3) Uani 1 1 d . . . . .
H70A H 0.547114 0.264956 0.432148 0.118 Uiso 1 1 calc GR . . . .
H70B H 0.618816 0.299601 0.498940 0.118 Uiso 1 1 calc GR . . . .
H70C H 0.540266 0.283893 0.513215 0.118 Uiso 1 1 calc GR . . . .
N12 N -0.0085(6) 0.3393(4) -0.0122(6) 0.109(3) Uani 1 1 d . . . . .
C69 C 0.6258(6) 0.2332(3) 0.5391(7) 0.077(3) Uani 1 1 d . . . . .
C21 C 0.1598(7) 0.7170(3) 0.4732(8) 0.102(4) Uani 1 1 d . . . . .
H21 H 0.217833 0.709396 0.508606 0.123 Uiso 1 1 calc R . . . .
N13 N 0.6602(7) 0.2004(4) 0.5761(8) 0.141(5) Uani 1 1 d . . . . .
N14 N 0.6219(7) 0.5158(3) 1.0352(6) 0.106(3) Uani 1 1 d . U . . .
C73 C 0.5819(7) 0.4973(4) 0.9740(7) 0.082(3) Uani 1 1 d . . . . .
C38A C 0.3895(6) 0.5961(3) 0.8533(6) 0.018(2) Uani 0.5 1 d . U P B 1
H38A H 0.428642 0.618569 0.847465 0.027 Uiso 0.5 1 calc GR . P B 1
H38B H 0.415013 0.564110 0.866168 0.027 Uiso 0.5 1 calc GR . P B 1
H38C H 0.378314 0.606697 0.899331 0.027 Uiso 0.5 1 calc GR . P B 1
C22 C 0.1426(8) 0.7286(4) 0.3977(8) 0.107(4) Uani 1 1 d . . . . .
H22A H 0.086119 0.736828 0.357596 0.129 Uiso 1 1 calc R . . . .
H22B H 0.186263 0.728911 0.381568 0.129 Uiso 1 1 calc R . . . .
C74 C 0.5212(8) 0.4764(4) 0.8928(8) 0.125(4) Uani 1 1 d . . . . .
H74A H 0.521555 0.494831 0.846299 0.187 Uiso 1 1 calc GR . . . .
H74B H 0.464182 0.477039 0.887783 0.187 Uiso 1 1 calc GR . . . .
H74C H 0.537383 0.443146 0.889790 0.187 Uiso 1 1 calc GR . . . .
C62A C 0.7560(9) 0.4087(5) 1.0148(9) 0.047(3) Uani 0.5 1 d . U P A 1
H62A H 0.703224 0.427353 0.990287 0.070 Uiso 0.5 1 calc GR . P A 1
H62B H 0.801177 0.427272 1.060152 0.070 Uiso 0.5 1 calc GR . P A 1
H62C H 0.747286 0.378745 1.038210 0.070 Uiso 0.5 1 calc GR . P A 1
C61B C 0.7724(11) 0.4211(6) 0.9748(10) 0.064(4) Uani 0.5 1 d D U P A -1
H61C H 0.815266 0.430341 1.032859 0.076 Uiso 0.5 1 calc R . P A -1
H61D H 0.715926 0.431668 0.966332 0.076 Uiso 0.5 1 calc R . P A -1
C62B C 0.7728(17) 0.3730(9) 0.9656(17) 0.121(9) Uani 0.5 1 d . U P A -1
H62D H 0.744168 0.364937 0.905109 0.181 Uiso 0.5 1 calc GR . P A -1
H62E H 0.742889 0.357790 0.993336 0.181 Uiso 0.5 1 calc GR . P A -1
H62F H 0.831516 0.361518 0.991615 0.181 Uiso 0.5 1 calc GR . P A -1
C38B C 0.301(2) 0.5960(12) 0.804(2) 0.156(14) Uani 0.5 1 d . U P B -1
H38D H 0.271536 0.626084 0.778922 0.235 Uiso 0.5 1 calc GR . P B -1
H38E H 0.320134 0.596060 0.864877 0.235 Uiso 0.5 1 calc GR . P B -1
H38F H 0.262230 0.569054 0.777378 0.235 Uiso 0.5 1 calc GR . P B -1
C37B C 0.363(2) 0.5919(11) 0.7912(10) 0.145(11) Uani 0.5 1 d D U P B -1
H37C H 0.401075 0.566022 0.825927 0.174 Uiso 0.5 1 calc R . P B -1
H37D H 0.394888 0.622273 0.802528 0.174 Uiso 0.5 1 calc R . P B -1

loop_
_atom_site_aniso_label
_atom_site_aniso_U_11
_atom_site_aniso_U_22
_atom_site_aniso_U_33
_atom_site_aniso_U_23
_atom_site_aniso_U_13
_atom_site_aniso_U_12
Sm1 0.02257(14) 0.01605(14) 0.01904(14) 0.00159(10) 0.00927(11) -0.00058(10)
Sm2 0.02070(14) 0.02058(14) 0.01953(14) 0.00173(10) 0.00831(11) -0.00005(11)
C13 0.039(3) 0.032(3) 0.023(3) -0.008(2) 0.018(3) -0.019(3)
O4 0.0218(19) 0.0195(18) 0.026(2) 0.0029(15) 0.0106(16) -0.0043(14)
O13 0.050(3) 0.033(2) 0.030(2) 0.0029(18) 0.019(2) 0.000(2)
O10 0.0253(19) 0.0159(17) 0.0231(19) 0.0061(14) 0.0104(16) 0.0021(14)
O7 0.037(2) 0.0184(18) 0.026(2) 0.0014(15) 0.0172(18) -0.0030(15)
O6 0.100(4) 0.023(2) 0.041(3) 0.0085(18) 0.047(3) 0.007(2)
O2 0.036(2) 0.046(3) 0.028(2) -0.0036(19) 0.019(2) 0.0007(19)
O11 0.023(2) 0.028(2) 0.027(2) 0.0087(16) 0.0078(17) -0.0011(16)
O8 0.0261(19) 0.0184(18) 0.0206(18) 0.0005(14) 0.0109(16) -0.0003(14)
O9 0.0196(19) 0.030(2) 0.032(2) 0.0062(17) 0.0062(17) 0.0037(16)
O12 0.0222(18) 0.0219(18) 0.0158(17) 0.0020(14) 0.0086(15) -0.0012(14)
N1 0.029(2) 0.034(3) 0.024(2) 0.001(2) 0.017(2) 0.001(2)
N8 0.020(2) 0.019(2) 0.019(2) -0.0014(17) 0.0057(18) 0.0005(17)
C51 0.018(2) 0.021(3) 0.019(3) -0.001(2) 0.006(2) -0.002(2)
C50 0.025(3) 0.022(3) 0.019(3) 0.004(2) 0.008(2) 0.000(2)
N3 0.044(3) 0.021(3) 0.066(4) -0.004(2) 0.031(3) -0.009(2)
N10 0.057(4) 0.029(3) 0.035(3) -0.001(2) 0.029(3) -0.001(3)
C6 0.020(3) 0.034(3) 0.028(3) -0.007(2) 0.007(2) -0.002(2)
C45 0.027(3) 0.015(2) 0.018(3) -0.002(2) 0.012(2) -0.001(2)
N2 0.024(2) 0.028(2) 0.019(2) 0.0000(18) 0.0091(19) 0.0027(19)
O17 0.028(2) 0.044(2) 0.031(2) -0.0003(18) 0.0149(18) -0.0039(18)
N11 0.027(3) 0.045(3) 0.026(3) 0.006(2) 0.010(2) -0.001(2)
C32 0.070(5) 0.027(3) 0.026(3) 0.006(2) 0.025(3) -0.003(3)
O15 0.094(4) 0.027(2) 0.047(3) -0.005(2) 0.038(3) 0.010(2)
C29 0.027(3) 0.021(3) 0.024(3) 0.003(2) 0.006(2) -0.002(2)
O1 0.059(3) 0.053(3) 0.039(3) -0.012(2) 0.031(2) 0.003(2)
N4 0.047(3) 0.018(2) 0.021(2) 0.0027(18) 0.015(2) -0.002(2)
O14 0.048(3) 0.034(2) 0.057(3) -0.014(2) 0.034(2) -0.008(2)
O16 0.026(2) 0.049(3) 0.024(2) 0.0007(18) 0.0115(17) 0.0017(18)
O18 0.032(3) 0.100(4) 0.022(2) 0.002(2) 0.002(2) -0.010(3)
N7 0.021(2) 0.020(2) 0.021(2) 0.0020(17) 0.0058(19) -0.0025(17)
N5 0.026(2) 0.018(2) 0.024(2) 0.0022(18) 0.009(2) -0.0017(18)
O3 0.037(2) 0.029(2) 0.033(2) -0.0004(17) 0.0217(19) 0.0014(17)
C52 0.026(3) 0.022(3) 0.017(3) -0.001(2) 0.007(2) -0.002(2)
C53 0.025(3) 0.018(3) 0.025(3) -0.001(2) 0.008(2) 0.003(2)
C1 0.024(3) 0.037(3) 0.027(3) -0.005(2) 0.011(2) 0.000(2)
C35 0.025(3) 0.024(3) 0.020(3) 0.001(2) 0.008(2) -0.003(2)
C8 0.022(3) 0.035(3) 0.024(3) 0.010(2) 0.010(2) 0.003(2)
C27 0.035(3) 0.030(3) 0.027(3) 0.005(2) 0.012(3) 0.000(2)
C58 0.037(3) 0.026(3) 0.035(3) 0.015(2) 0.011(3) -0.003(2)
C28 0.040(3) 0.023(3) 0.026(3) -0.001(2) 0.012(3) -0.001(2)
C12 0.035(3) 0.025(3) 0.043(4) 0.000(3) 0.016(3) -0.005(2)
C5 0.028(3) 0.036(3) 0.030(3) 0.000(3) 0.010(3) -0.001(2)
C36 0.017(3) 0.022(3) 0.018(3) 0.001(2) 0.004(2) 0.000(2)
C7 0.019(3) 0.037(3) 0.027(3) -0.003(2) 0.010(2) 0.000(2)
C46 0.026(3) 0.027(3) 0.022(3) 0.000(2) 0.009(2) -0.003(2)
C55 0.022(3) 0.027(3) 0.029(3) 0.001(2) 0.008(2) 0.002(2)
C14 0.019(3) 0.026(3) 0.024(3) 0.004(2) 0.005(2) -0.002(2)
O5 0.125(5) 0.021(2) 0.054(3) 0.011(2) 0.059(3) 0.002(3)
C9 0.028(3) 0.028(3) 0.034(3) 0.007(2) 0.017(3) 0.000(2)
C2 0.028(3) 0.045(4) 0.031(3) -0.006(3) 0.009(3) 0.003(3)
C26 0.046(4) 0.028(3) 0.043(4) 0.001(3) 0.022(3) 0.001(3)
N6 0.087(4) 0.026(3) 0.034(3) -0.008(2) 0.033(3) -0.005(3)
C17 0.059(4) 0.026(3) 0.053(4) -0.005(3) 0.029(4) -0.006(3)
C33 0.093(6) 0.034(4) 0.032(4) -0.006(3) 0.039(4) -0.004(3)
C30 0.036(3) 0.028(3) 0.020(3) 0.006(2) 0.012(3) -0.001(2)
C61A 0.029(4) 0.027(4) 0.026(4) 0.011(4) 0.012(3) 0.004(4)
C3 0.037(4) 0.039(4) 0.035(4) -0.013(3) 0.007(3) 0.003(3)
C49 0.025(3) 0.045(4) 0.032(3) 0.007(3) 0.007(3) -0.011(3)
C10 0.028(3) 0.033(3) 0.047(4) 0.009(3) 0.020(3) 0.000(2)
C25 0.059(4) 0.019(3) 0.039(4) 0.002(3) 0.020(3) -0.002(3)
C23 0.054(4) 0.021(3) 0.028(3) 0.004(2) 0.020(3) 0.004(3)
C54 0.027(3) 0.021(3) 0.023(3) 0.004(2) 0.007(2) 0.001(2)
C4 0.034(3) 0.035(3) 0.033(3) -0.005(3) 0.006(3) -0.001(3)
C34 0.054(4) 0.023(3) 0.030(3) -0.003(2) 0.022(3) -0.003(3)
C11 0.036(3) 0.030(3) 0.051(4) 0.008(3) 0.025(3) -0.001(3)
C56 0.027(3) 0.033(3) 0.037(3) 0.016(3) 0.007(3) 0.008(2)
C59 0.034(4) 0.062(5) 0.029(3) 0.016(3) 0.003(3) -0.004(3)
C24 0.063(4) 0.026(3) 0.030(3) 0.004(3) 0.022(3) -0.003(3)
C60 0.049(5) 0.082(6) 0.037(4) 0.015(4) 0.007(3) -0.005(4)
N9 0.040(3) 0.078(4) 0.036(3) 0.034(3) -0.004(3) -0.018(3)
C44 0.132(8) 0.024(4) 0.058(5) 0.009(3) 0.052(5) -0.007(4)
C47 0.037(3) 0.048(4) 0.022(3) 0.012(3) 0.008(3) -0.008(3)
C48 0.034(3) 0.060(4) 0.029(3) 0.023(3) 0.002(3) -0.018(3)
C31 0.032(3) 0.024(3) 0.020(3) 0.002(2) 0.012(2) -0.001(2)
C40 0.060(5) 0.047(4) 0.075(5) -0.017(4) 0.042(4) -0.014(4)
C37A 0.007(3) 0.011(3) 0.012(4) -0.006(3) 0.005(3) 0.002(3)
C15 0.050(4) 0.027(3) 0.071(5) -0.002(3) 0.029(4) -0.011(3)
C16 0.064(5) 0.032(4) 0.089(6) 0.009(4) 0.042(5) -0.005(3)
C39 0.042(4) 0.027(3) 0.044(4) -0.001(3) 0.019(3) 0.000(3)
C57 0.036(3) 0.032(3) 0.038(4) 0.020(3) 0.009(3) 0.011(3)
C19 0.069(5) 0.063(5) 0.035(4) -0.012(3) 0.029(4) 0.011(4)
C66 0.029(4) 0.048(4) 0.078(5) 0.022(4) 0.015(4) 0.006(3)
C18 0.099(7) 0.062(5) 0.055(5) 0.004(4) 0.025(5) -0.007(5)
C20 0.061(5) 0.040(4) 0.049(4) -0.007(3) 0.017(4) -0.006(3)
C63 0.048(4) 0.049(4) 0.063(5) 0.037(4) 0.014(4) 0.010(3)
C41 0.102(7) 0.037(4) 0.068(5) 0.002(4) 0.057(5) 0.009(4)
C42 0.103(7) 0.049(5) 0.053(5) -0.019(4) 0.042(5) -0.006(4)
C67 0.077(6) 0.078(6) 0.061(6) 0.008(5) 0.043(5) 0.000(5)
C71 0.069(6) 0.081(6) 0.067(6) 0.013(5) 0.038(5) 0.018(5)
C72 0.141(9) 0.052(5) 0.061(6) 0.000(4) 0.049(6) -0.005(5)
N15 0.158(10) 0.110(8) 0.090(7) -0.018(6) 0.080(7) -0.032(6)
C68 0.096(7) 0.075(6) 0.071(6) 0.008(5) 0.046(6) 0.011(5)
C65 0.081(6) 0.049(5) 0.125(9) 0.035(5) 0.045(6) -0.006(5)
C64 0.072(6) 0.073(6) 0.099(7) 0.063(6) 0.023(6) 0.006(5)
C43 0.114(8) 0.076(6) 0.099(8) -0.007(5) 0.075(7) -0.028(6)
C70 0.075(6) 0.056(5) 0.077(6) -0.009(5) 0.012(5) 0.002(4)
N12 0.068(6) 0.142(9) 0.100(7) 0.005(6) 0.025(5) 0.009(6)
C69 0.082(7) 0.048(5) 0.108(8) 0.015(5) 0.050(6) -0.002(5)
C21 0.116(9) 0.065(6) 0.164(12) 0.041(7) 0.097(9) 0.013(6)
N13 0.136(9) 0.090(7) 0.223(13) 0.063(8) 0.106(9) 0.035(6)
N14 0.135(7) 0.086(5) 0.072(5) -0.002(4) 0.028(5) -0.012(5)
C73 0.098(8) 0.073(6) 0.072(7) -0.004(5) 0.039(6) -0.005(6)
C38A 0.021(4) 0.015(4) 0.012(4) -0.005(3) 0.003(3) -0.002(3)
C22 0.130(10) 0.102(8) 0.130(10) 0.022(7) 0.095(9) -0.011(7)
C74 0.134(11) 0.117(10) 0.131(11) -0.024(8) 0.068(10) -0.009(8)
C62A 0.045(5) 0.058(5) 0.043(5) 0.012(4) 0.025(4) -0.004(4)
C61B 0.062(6) 0.063(6) 0.062(6) 0.006(4) 0.025(4) -0.003(4)
C62B 0.120(10) 0.118(10) 0.123(10) 0.004(5) 0.056(6) -0.003(5)
C38B 0.158(14) 0.153(14) 0.157(14) 0.000(5) 0.073(8) 0.001(5)
C37B 0.147(12) 0.143(12) 0.148(12) 0.001(5) 0.072(7) -0.001(5)

loop_
_atom_type_symbol
_atom_type_description
_atom_type_scat_dispersion_real
_atom_type_scat_dispersion_imag
_atom_type_scat_source
C C 0.0033 0.0016 'International Tables Vol C Tables 4.2.6.8 and 6.1.1.4'
H H 0.0000 0.0000 'International Tables Vol C Tables 4.2.6.8 and 6.1.1.4'
N N 0.0061 0.0033 'International Tables Vol C Tables 4.2.6.8 and 6.1.1.4'
O O 0.0106 0.0060 'International Tables Vol C Tables 4.2.6.8 and 6.1.1.4'
Sm Sm -0.1638 3.4418 'International Tables Vol C Tables 4.2.6.8 and 6.1.1.4'

loop_
_geom_angle_atom_site_label_1
_geom_angle_atom_site_label_2
_geom_angle_atom_site_label_3
_geom_angle
_geom_angle_site_symmetry_1
_geom_angle_site_symmetry_3
_geom_angle_publ_flag
O4 Sm1 Sm2 40.54(8) . . ?
O4 Sm1 O13 81.43(13) . . ?
O4 Sm1 N8 136.80(12) . 3_666 ?
O4 Sm1 N10 105.96(14) . . ?
O4 Sm1 O14 130.49(13) . . ?
O4 Sm1 N5 78.72(12) . . ?
O13 Sm1 Sm2 102.94(9) . . ?
O13 Sm1 N10 25.18(13) . . ?
O7 Sm1 Sm2 135.89(9) . . ?
O7 Sm1 O4 95.61(11) . . ?
O7 Sm1 O13 65.42(12) . . ?
O7 Sm1 N8 125.90(12) . 3_666 ?
O7 Sm1 N10 58.06(12) . . ?
O7 Sm1 O14 66.50(12) . . ?
O7 Sm1 N5 63.55(12) . . ?
O11 Sm1 Sm2 136.90(9) 3_666 . ?
O11 Sm1 O4 149.56(12) 3_666 . ?
O11 Sm1 O13 118.94(13) 3_666 . ?
O11 Sm1 O7 75.68(12) 3_666 . ?
O11 Sm1 N8 64.24(12) 3_666 3_666 ?
O11 Sm1 N10 94.16(14) 3_666 . ?
O11 Sm1 O14 73.26(14) 3_666 . ?
O11 Sm1 N5 71.26(13) 3_666 . ?
O8 Sm1 Sm2 44.07(8) . . ?
O8 Sm1 O4 70.74(11) . . ?
O8 Sm1 O13 146.98(12) . . ?
O8 Sm1 O7 133.20(11) . . ?
O8 Sm1 O11 93.79(12) . 3_666 ?
O8 Sm1 N8 85.92(12) . 3_666 ?
O8 Sm1 N10 167.81(12) . . ?
O8 Sm1 O14 153.93(12) . . ?
O8 Sm1 N5 69.85(12) . . ?
O12 Sm1 Sm2 42.29(8) 3_666 . ?
O12 Sm1 O4 68.25(11) 3_666 . ?
O12 Sm1 O13 78.54(12) 3_666 . ?
O12 Sm1 O7 142.57(11) 3_666 . ?
O12 Sm1 O11 134.36(11) 3_666 3_666 ?
O12 Sm1 O8 74.92(11) 3_666 . ?
O12 Sm1 N8 70.85(12) 3_666 3_666 ?
O12 Sm1 N10 92.92(13) 3_666 . ?
O12 Sm1 O14 97.74(13) 3_666 . ?
O12 Sm1 N5 137.87(12) 3_666 . ?
N8 Sm1 Sm2 97.94(9) 3_666 . ?
N8 Sm1 O13 103.62(13) 3_666 . ?
N8 Sm1 N10 89.23(14) 3_666 . ?
N8 Sm1 N5 127.25(13) 3_666 . ?
N10 Sm1 Sm2 126.03(11) . . ?
O14 Sm1 Sm2 139.06(11) . . ?
O14 Sm1 O13 49.06(14) . . ?
O14 Sm1 N8 68.12(13) . 3_666 ?
O14 Sm1 N10 24.97(14) . . ?
O14 Sm1 N5 123.90(14) . . ?
N5 Sm1 Sm2 95.59(9) . . ?
N5 Sm1 O13 122.40(13) . . ?
N5 Sm1 N10 121.60(13) . . ?
O4 Sm2 Sm1 43.15(8) . . ?
O4 Sm2 O8 70.74(11) . . ?
O4 Sm2 O9 148.72(12) . . ?
O4 Sm2 O12 68.90(11) . 3_666 ?
O4 Sm2 N2 70.18(13) . . ?
O4 Sm2 O17 77.01(12) . . ?
O4 Sm2 O16 88.92(12) . . ?
O4 Sm2 O3 132.49(12) . . ?
O10 Sm2 Sm1 92.48(8) . . ?
O10 Sm2 O4 135.62(12) . . ?
O10 Sm2 O8 74.06(11) . . ?
O10 Sm2 O9 61.06(11) . . ?
O10 Sm2 O12 74.88(11) . 3_666 ?
O10 Sm2 N2 126.01(13) . . ?
O10 Sm2 O17 120.19(12) . . ?
O10 Sm2 O16 134.37(12) . . ?
O10 Sm2 O3 79.21(12) . . ?
O8 Sm2 Sm1 41.49(8) . . ?
O8 Sm2 O9 134.88(11) . . ?
O8 Sm2 N2 76.68(12) . . ?
O8 Sm2 O17 141.95(12) . . ?
O8 Sm2 O16 145.71(11) . . ?
O9 Sm2 Sm1 139.04(8) . . ?
O12 Sm2 Sm1 40.52(7) 3_666 . ?
O12 Sm2 O8 71.35(11) 3_666 . ?
O12 Sm2 O9 99.56(11) 3_666 . ?
O12 Sm2 N2 134.28(12) 3_666 . ?
O12 Sm2 O17 78.67(11) 3_666 . ?
O12 Sm2 O16 127.52(11) 3_666 . ?
N2 Sm2 Sm1 94.47(9) . . ?
N2 Sm2 O9 126.12(12) . . ?
O17 Sm2 Sm1 100.58(9) . . ?
O17 Sm2 O9 72.15(12) . . ?
O17 Sm2 N2 110.89(13) . . ?
O16 Sm2 Sm1 131.28(9) . . ?
O16 Sm2 O9 75.13(12) . . ?
O16 Sm2 N2 70.43(12) . . ?
O16 Sm2 O17 49.59(12) . . ?
O3 Sm2 Sm1 140.57(9) . . ?
O3 Sm2 O8 99.77(12) . . ?
O3 Sm2 O9 68.89(12) . . ?
O3 Sm2 O12 154.02(12) . 3_666 ?
O3 Sm2 N2 62.38(13) . . ?
O3 Sm2 O17 117.01(13) . . ?
O3 Sm2 O16 73.50(13) . . ?
C12 C13 C14 123.0(5) . . ?
Sm2 O4 Sm1 96.31(11) . . ?
C14 O4 Sm1 114.1(3) . . ?
C14 O4 Sm2 140.7(3) . . ?
N10 O13 Sm1 91.3(3) . . ?
C54 O10 Sm2 129.2(3) . . ?
C29 O7 Sm1 123.5(3) . . ?
C52 O11 Sm1 122.4(3) . 3_666 ?
Sm1 O8 Sm2 94.45(11) . . ?
C36 O8 Sm1 140.4(3) . . ?
C36 O8 Sm2 116.0(3) . . ?
C55 O9 Sm2 114.7(3) . . ?
C55 O9 C66 116.3(4) . . ?
C66 O9 Sm2 128.0(3) . . ?
Sm1 O12 Sm2 97.19(11) 3_666 3_666 ?
C45 O12 Sm1 139.5(3) . 3_666 ?
C45 O12 Sm2 117.3(3) . 3_666 ?
C7 N1 N2 118.0(4) . . ?
C51 N8 Sm1 132.2(3) . 3_666 ?
C51 N8 N7 113.8(4) . . ?
N7 N8 Sm1 113.6(3) . 3_666 ?
N8 C51 C50 127.0(5) . . ?
C45 C50 C51 124.6(5) . . ?
C49 C50 C51 117.9(5) . . ?
C49 C50 C45 117.5(5) . . ?
C12 N3 C17 122.3(5) . . ?
C12 N3 C15 122.5(5) . . ?
C17 N3 C15 115.2(5) . . ?
O13 N10 Sm1 63.5(3) . . ?
O15 N10 Sm1 158.6(4) . . ?
O15 N10 O13 122.0(5) . . ?
O15 N10 O14 119.7(6) . . ?
O14 N10 Sm1 58.9(3) . . ?
O14 N10 O13 118.3(5) . . ?
C1 C6 C5 118.8(5) . . ?
C1 C6 C7 125.0(5) . . ?
C5 C6 C7 116.2(5) . . ?
O12 C45 C50 122.4(4) . . ?
O12 C45 C46 118.8(4) . . ?
C46 C45 C50 118.7(5) . . ?
N1 N2 Sm2 112.6(3) . . ?
C8 N2 Sm2 132.2(4) . . ?
C8 N2 N1 115.2(4) . . ?
N11 O17 Sm2 97.6(3) . . ?
O17 N11 O16 115.7(4) . . ?
O18 N11 O17 122.6(5) . . ?
O18 N11 O16 121.6(5) . . ?
C33 C32 C31 123.8(5) . . ?
O7 C29 N4 120.9(5) . . ?
O7 C29 C28 120.2(5) . . ?
N4 C29 C28 118.9(5) . . ?
C2 O1 C19 117.4(5) . . ?
C29 N4 N5 117.9(4) . . ?
N10 O14 Sm1 96.1(3) . . ?
N11 O16 Sm2 96.9(3) . . ?
C52 N7 N8 118.4(4) . . ?
N4 N5 Sm1 114.0(3) . . ?
C30 N5 Sm1 133.1(3) . . ?
C30 N5 N4 112.7(4) . . ?
C7 O3 Sm2 126.1(4) . . ?
O11 C52 N7 120.4(5) . . ?
O11 C52 C53 122.9(5) . . ?
N7 C52 C53 116.6(5) . . ?
C58 C53 C52 117.4(5) . . ?
C54 C53 C52 122.4(5) . . ?
C54 C53 C58 120.2(5) . . ?
O2 C1 C6 120.1(5) . . ?
O2 C1 C2 120.3(5) . . ?
C6 C1 C2 119.5(5) . . ?
C36 C35 C34 123.7(5) . . ?
N2 C8 C9 125.9(5) . . ?
C26 C27 C28 121.3(5) . . ?
C57 C58 C53 120.9(5) . . ?
C27 C28 C29 116.9(5) . . ?
C23 C28 C29 123.9(5) . . ?
C23 C28 C27 119.1(5) . . ?
C13 C12 C11 117.4(5) . . ?
N3 C12 C13 120.8(5) . . ?
N3 C12 C11 121.8(5) . . ?
C4 C5 C6 122.6(6) . . ?
O8 C36 C35 119.9(4) . . ?
O8 C36 C31 122.3(4) . . ?
C35 C36 C31 117.8(5) . . ?
N1 C7 C6 121.8(5) . . ?
O3 C7 N1 119.5(5) . . ?
O3 C7 C6 118.7(5) . . ?
C45 C46 C47 122.3(5) . . ?
O9 C55 C54 112.7(4) . . ?
C56 C55 O9 125.1(5) . . ?
C56 C55 C54 122.2(5) . . ?
C13 C14 C9 119.3(5) . . ?
O4 C14 C13 118.4(5) . . ?
O4 C14 C9 122.2(5) . . ?
C24 O5 C44 117.5(5) . . ?
C14 C9 C8 125.4(5) . . ?
C10 C9 C8 117.8(5) . . ?
C10 C9 C14 116.8(5) . . ?
O1 C2 C1 113.7(5) . . ?
O1 C2 C3 126.1(6) . . ?
C3 C2 C1 120.2(6) . . ?
C27 C26 C25 118.2(6) . . ?
C27 C26 C41 121.4(6) . . ?
C25 C26 C41 120.4(6) . . ?
C34 N6 C37A 122.3(6) . . ?
C34 N6 C39 121.5(5) . . ?
C34 N6 C37B 116.2(13) . . ?
C37A N6 C37B 36.8(13) . . ?
C39 N6 C37A 116.1(6) . . ?
C39 N6 C37B 112.0(13) . . ?
N3 C17 C18 113.4(6) . . ?
C32 C33 C34 119.2(5) . . ?
N5 C30 C31 127.0(5) . . ?
N9 C61A C62A 104.7(10) . . ?
C61B C61A N9 71.3(11) . . ?
C61B C61A C62A 33.4(10) . . ?
C62B C61A N9 170(3) . . ?
C62B C61A C62A 65(2) . . ?
C62B C61A C61B 98(2) . . ?
C2 C3 C4 121.2(6) . . ?
C48 C49 C50 123.1(5) . . ?
C11 C10 C9 123.4(6) . . ?
C24 C25 C26 121.4(5) . . ?
O6 C23 C28 120.6(5) . . ?
O6 C23 C24 119.8(5) . . ?
C28 C23 C24 119.4(5) . . ?
O10 C54 C53 123.1(5) . . ?
O10 C54 C55 119.6(5) . . ?
C53 C54 C55 117.2(5) . . ?
C5 C4 C3 117.6(6) . . ?
C5 C4 C20 121.9(6) . . ?
C3 C4 C20 120.4(6) . . ?
N6 C34 C35 122.0(5) . . ?
N6 C34 C33 120.5(5) . . ?
C33 C34 C35 117.5(5) . . ?
C10 C11 C12 120.0(5) . . ?
C55 C56 C57 120.2(5) . . ?
N9 C59 C60 113.1(6) . . ?
O5 C24 C23 114.6(5) . . ?
C25 C24 O5 124.9(5) . . ?
C25 C24 C23 120.6(5) . . ?
C59 N9 C61A 117.7(6) . . ?
C59 N9 C61B 112.7(8) . . ?
C47 N9 C61A 119.6(7) . . ?
C47 N9 C59 120.8(5) . . ?
C47 N9 C61B 121.3(8) . . ?
C61B N9 C61A 37.2(7) . . ?
C46 C47 C48 118.4(5) . . ?
N9 C47 C46 120.4(5) . . ?
N9 C47 C48 121.2(5) . . ?
C49 C48 C47 119.7(5) . . ?
C32 C31 C36 118.0(5) . . ?
C32 C31 C30 117.3(5) . . ?
C30 C31 C36 124.7(5) . . ?
N6 C37A C38A 110.1(7) . . ?
C38B C37A N6 165(3) . . ?
C38B C37A C38A 62(3) . . ?
C38B C37A C37B 98(3) . . ?
C37B C37A N6 74.4(12) . . ?
C37B C37A C38A 36.0(12) . . ?
N3 C15 C16 112.5(6) . . ?
N6 C39 C40 112.9(6) . . ?
C58 C57 C56 119.1(5) . . ?
C58 C57 C63 121.3(6) . . ?
C56 C57 C63 119.6(5) . . ?
C21 C20 C4 115.4(7) . . ?
C64 C63 C57 115.1(6) . . ?
C42 C41 C26 117.3(6) . . ?
C43 C42 C41 127.5(10) . . ?
N15 C67 C68 177.3(11) . . ?
N12 C71 C72 177.3(11) . . ?
C65 C64 C63 130.1(12) . . ?
N13 C69 C70 177.6(11) . . ?
C22 C21 C20 132.3(12) . . ?
N14 C73 C74 173.5(13) . . ?
C38B C38A C37A 25.0(13) . . ?
C37B C38A C37A 34(2) . . ?
C37B C38A C38B 59(2) . . ?
C61B C62A C61A 33.1(13) . . ?
C61B C62A C62B 64.7(16) . . ?
C62B C62A C61A 31.6(10) . . ?
C61A C61B N9 71.5(11) . . ?
C61A C61B C62A 113(2) . . ?
C61A C61B C62B 37.8(14) . . ?
C62A C61B N9 174(2) . . ?
C62A C61B C62B 75.7(17) . . ?
C62B C61B N9 109.2(18) . . ?
C61A C62B C62A 83(2) . . ?
C61A C62B C61B 43.8(16) . . ?
C61B C62B C62A 39.6(10) . . ?
C37A C38B C38A 93(4) . . ?
C37A C38B C37B 49(3) . . ?
C37B C38B C38A 43.5(14) . . ?
C37A C37B N6 68.8(12) . . ?
C37A C37B C38A 110(3) . . ?
C37A C37B C38B 33(2) . . ?
C38A C37B N6 173(3) . . ?
C38A C37B C38B 78(2) . . ?
C38B C37B N6 101(3) . . ?

loop_
_geom_bond_atom_site_label_1
_geom_bond_atom_site_label_2
_geom_bond_distance
_geom_bond_site_symmetry_2
_geom_bond_publ_flag
Sm1 Sm2 3.6018(4) . ?
Sm1 O4 2.478(3) . ?
Sm1 O13 2.638(4) . ?
Sm1 O7 2.431(3) . ?
Sm1 O11 2.403(4) 3_666 ?
Sm1 O8 2.393(3) . ?
Sm1 O12 2.359(3) 3_666 ?
Sm1 N8 2.553(4) 3_666 ?
Sm1 N10 2.948(5) . ?
Sm1 O14 2.539(4) . ?
Sm1 N5 2.578(4) . ?
Sm2 O4 2.355(3) . ?
Sm2 O10 2.323(3) . ?
Sm2 O8 2.513(3) . ?
Sm2 O9 2.752(4) . ?
Sm2 O12 2.443(3) 3_666 ?
Sm2 N2 2.618(4) . ?
Sm2 O17 2.569(4) . ?
Sm2 O16 2.566(4) . ?
Sm2 O3 2.371(4) . ?
C13 C12 1.388(7) . ?
C13 C14 1.406(8) . ?
O4 C14 1.332(6) . ?
O13 N10 1.254(6) . ?
O10 C54 1.318(6) . ?
O7 C29 1.251(6) . ?
O6 C23 1.370(7) . ?
O2 C1 1.364(7) . ?
O11 C52 1.259(6) . ?
O8 C36 1.329(6) . ?
O9 C55 1.390(6) . ?
O9 C66 1.432(7) . ?
O12 C45 1.330(6) . ?
N1 N2 1.391(6) . ?
N1 C7 1.318(7) . ?
N8 C51 1.297(6) . ?
N8 N7 1.380(6) . ?
C51 C50 1.426(7) . ?
C50 C45 1.427(7) . ?
C50 C49 1.407(7) . ?
N3 C12 1.365(7) . ?
N3 C17 1.464(8) . ?
N3 C15 1.468(7) . ?
N10 O15 1.250(6) . ?
N10 O14 1.251(6) . ?
C6 C1 1.396(8) . ?
C6 C5 1.397(8) . ?
C6 C7 1.482(8) . ?
C45 C46 1.395(7) . ?
N2 C8 1.298(7) . ?
O17 N11 1.255(6) . ?
N11 O16 1.288(6) . ?
N11 O18 1.217(6) . ?
C32 C33 1.375(8) . ?
C32 C31 1.397(8) . ?
C29 N4 1.337(7) . ?
C29 C28 1.477(7) . ?
O1 C2 1.356(7) . ?
O1 C19 1.442(7) . ?
N4 N5 1.399(6) . ?
N7 C52 1.339(6) . ?
N5 C30 1.289(7) . ?
O3 C7 1.254(6) . ?
C52 C53 1.473(7) . ?
C53 C58 1.418(7) . ?
C53 C54 1.402(7) . ?
C1 C2 1.403(8) . ?
C35 C36 1.389(7) . ?
C35 C34 1.412(8) . ?
C8 C9 1.433(8) . ?
C27 C28 1.409(8) . ?
C27 C26 1.382(8) . ?
C58 C57 1.371(8) . ?
C28 C23 1.390(8) . ?
C12 C11 1.424(8) . ?
C5 C4 1.371(8) . ?
C36 C31 1.429(7) . ?
C46 C47 1.399(8) . ?
C55 C54 1.412(7) . ?
C55 C56 1.367(7) . ?
C14 C9 1.425(7) . ?
O5 C24 1.365(7) . ?
O5 C44 1.426(7) . ?
C9 C10 1.411(8) . ?
C2 C3 1.371(9) . ?
C26 C25 1.399(8) . ?
C26 C41 1.512(9) . ?
N6 C34 1.369(7) . ?
N6 C37A 1.459(10) . ?
N6 C39 1.436(8) . ?
N6 C37B 1.507(13) . ?
C17 C18 1.504(10) . ?
C33 C34 1.410(8) . ?
C30 C31 1.424(7) . ?
C61A N9 1.488(13) . ?
C61A C62A 1.592(18) . ?
C61A C61B 0.948(18) . ?
C61A C62B 0.84(2) . ?
C3 C4 1.414(9) . ?
C49 C48 1.364(8) . ?
C10 C11 1.371(8) . ?
C25 C24 1.362(9) . ?
C23 C24 1.399(8) . ?
C4 C20 1.523(9) . ?
C56 C57 1.409(8) . ?
C59 C60 1.521(10) . ?
C59 N9 1.453(8) . ?
N9 C47 1.392(7) . ?
N9 C61B 1.486(11) . ?
C47 C48 1.406(8) . ?
C40 C39 1.503(9) . ?
C37A C38A 1.578(13) . ?
C37A C38B 0.67(3) . ?
C37A C37B 0.94(3) . ?
C15 C16 1.510(10) . ?
C57 C63 1.533(8) . ?
C20 C21 1.422(12) . ?
C63 C64 1.422(11) . ?
C41 C42 1.444(10) . ?
C42 C43 1.309(11) . ?
C67 N15 1.125(11) . ?
C67 C68 1.471(12) . ?
C71 C72 1.456(13) . ?
C71 N12 1.153(12) . ?
C65 C64 1.294(12) . ?
C70 C69 1.415(12) . ?
C69 N13 1.128(11) . ?
C21 C22 1.277(14) . ?
N14 C73 1.111(12) . ?
C73 C74 1.464(15) . ?
C38A C38B 1.40(3) . ?
C38A C37B 0.987(16) . ?
C62A C61B 0.956(15) . ?
C62A C62B 1.45(3) . ?
C61B C62B 1.35(3) . ?
C38B C37B 1.23(4) . ?
